data_4337444
loop_
_publ_author_name
'Setifi, Fatima'
'Milin, Eric'
'Charles, Catherine'
'Th\'etiot, Franck'
'Triki, Smail'
'G\'omez-Garc\'ia, Carlos J'

_publ_section_title
;
 Spin crossover iron(II) coordination polymer chains: syntheses,
 structures, and magnetic characterizations of [Fe(aqin)2(\m2-M(CN)4)] (M
 = Ni(II), Pt(II), aqin = quinolin-8-amine).
;
_journal_issue 1
_journal_name_full 'Inorganic chemistry'
_journal_page_first 97
_journal_page_last 104
_journal_paper_doi 10.1021/ic401721x
_journal_volume 53
_journal_year 2014
_chemical_formula_sum 'C22 H16 Fe N8 Ni'
_chemical_formula_weight 506.99
_chemical_name_systematic
;
 ?
;
_space_group_IT_number 14
_symmetry_cell_setting monoclinic
_symmetry_space_group_name_Hall '-P 2ybc'
_symmetry_space_group_name_H-M 'P 1 21/c 1'
_atom_sites_solution_hydrogens geom
_atom_sites_solution_primary direct
_atom_sites_solution_secondary difmap
_audit_conform_dict_location ftp://ftp.iucr.org/pub/cif_core.dic
_audit_conform_dict_name cif_core.dic
_audit_conform_dict_version 2.4
_audit_creation_date 2013-04-29T17:56:39-00:00
_audit_creation_method 'WinGX routine CIF_UPDATE'
_cell_angle_alpha 90
_cell_angle_beta 100.258(6)
_cell_angle_gamma 90
_cell_formula_units_Z 2
_cell_length_a 9.1819(6)
_cell_length_b 12.0719(7)
_cell_length_c 9.7282(5)
_cell_measurement_reflns_used 1993
_cell_measurement_temperature 293(2)
_cell_measurement_theta_max 31.5814
_cell_measurement_theta_min 3.2707
_cell_volume 1061.07(11)
_computing_cell_refinement
;
        CrysAlis RED, Oxford Diffraction Ltd.,
        Version 1.171.33.52 (release 06-11-2009 CrysAlis171 .NET)
        (compiled Nov  6 2009,16:24:50)
;
_computing_data_collection
;
        CrysAlis CCD, Oxford Diffraction Ltd.,
        Version 1.171.33.52 (release 06-11-2009 CrysAlis171 .NET)
        (compiled Nov  6 2009,16:24:50)
;
_computing_data_reduction
;
        CrysAlis RED, Oxford Diffraction Ltd.,
        Version 1.171.33.52 (release 06-11-2009 CrysAlis171 .NET)
        (compiled Nov  6 2009,16:24:50)
;
_computing_structure_refinement 'SHELXL-97 (Sheldrick, 2008)'
_diffrn_ambient_temperature 293(2)
_diffrn_detector_area_resol_mean 8.3622
_diffrn_measured_fraction_theta_full 0.996
_diffrn_measured_fraction_theta_max 0.996
_diffrn_measurement_device_type 'Xcalibur 2 CCd Oxford Diffraction'
_diffrn_measurement_method 'omega scan'
_diffrn_orient_matrix_UB_11 0.0141382445
_diffrn_orient_matrix_UB_12 0.0577368634
_diffrn_orient_matrix_UB_13 0.0073381258
_diffrn_orient_matrix_UB_21 0.0772247235
_diffrn_orient_matrix_UB_22 -0.0106049874
_diffrn_orient_matrix_UB_23 0.0128093313
_diffrn_orient_matrix_UB_31 0.0007591555
_diffrn_orient_matrix_UB_32 0.0039617597
_diffrn_orient_matrix_UB_33 -0.0726523278
_diffrn_radiation_monochromator graphite
_diffrn_radiation_type MoK\a
_diffrn_radiation_wavelength 0.71073
_diffrn_reflns_av_R_equivalents 0.077
_diffrn_reflns_av_unetI/netI 0.1156
_diffrn_reflns_limit_h_max 12
_diffrn_reflns_limit_h_min -12
_diffrn_reflns_limit_k_max 16
_diffrn_reflns_limit_k_min -16
_diffrn_reflns_limit_l_max 8
_diffrn_reflns_limit_l_min -13
_diffrn_reflns_number 10186
_diffrn_reflns_theta_full 30
_diffrn_reflns_theta_max 30
_diffrn_reflns_theta_min 3.28
_exptl_absorpt_coefficient_mu 1.598
_exptl_absorpt_correction_T_max 1
_exptl_absorpt_correction_T_min 0.96914
_exptl_absorpt_correction_type multi-scan
_exptl_absorpt_process_details
;
        CrysAlis RED, Oxford Diffraction Ltd.,
        Version 1.171.33.52 (release 06-11-2009 CrysAlis171 .NET)
        (compiled Nov  6 2009,16:24:50)
        Empirical absorption correction using spherical harmonics,
 implemented in SCALE3 ABSPACK scaling algorithm.
;
_exptl_crystal_colour 'orange green'
_exptl_crystal_density_diffrn 1.587
_exptl_crystal_density_meas ?
_exptl_crystal_density_method 'not measured'
_exptl_crystal_description plaque
_exptl_crystal_F_000 516
_exptl_crystal_size_max 0.16
_exptl_crystal_size_mid 0.08
_exptl_crystal_size_min 0.05
_refine_diff_density_max 0.518
_refine_diff_density_min -0.331
_refine_diff_density_rms 0.076
_refine_ls_extinction_method none
_refine_ls_goodness_of_fit_ref 0.812
_refine_ls_hydrogen_treatment noref
_refine_ls_matrix_type full
_refine_ls_number_parameters 148
_refine_ls_number_reflns 3076
_refine_ls_number_restraints 0
_refine_ls_restrained_S_all 0.812
_refine_ls_R_factor_all 0.1549
_refine_ls_R_factor_gt 0.04
_refine_ls_shift/su_max 0
_refine_ls_shift/su_mean 0
_refine_ls_structure_factor_coef Fsqd
_refine_ls_weighting_details 'calc w=1/[\s^2^(Fo^2^)+(0.0236P)^2^+0.0000P] where P=(Fo^2^+2Fc^2^)/3'
_refine_ls_weighting_scheme calc
_refine_ls_wR_factor_gt 0.0556
_refine_ls_wR_factor_ref 0.0707
_reflns_number_gt 1248
_reflns_number_total 3076
_reflns_threshold_expression >2\s(I)
_cod_data_source_file ic401721x_si_003.cif
_cod_data_source_block Fe(amq)2(Ni(CN)4-293K
_cod_depositor_comments
;
The following automatic conversions were performed:

'_exptl_absorpt_correction_type' value 'multi-Scan' changed to
'multi-scan' according to
/usr/data/users/saulius/automatic-downloads/current/ACS/lib/dictionaries/cif_core.dic
dictionary named 'cif_core.dic' version 2.4.2 from 2011-04-26.

Automatic conversion script
Id: cif_fix_values 2281 2013-09-26 08:29:07Z andrius 

The following automatic conversions were performed:

'_exptl_crystal_density_meas' value 'not measured' was changed to '?'
- the value is perceived as not measured.

Automatic conversion script
Id: cif_fix_values 3008 2015-01-20 13:52:24Z robertas 
;
_cod_original_sg_symbol_H-M P21/c
_cod_database_code 4337444

loop_
_symmetry_equiv_pos_as_xyz
'x, y, z'
'-x, y+1/2, -z+1/2'
'-x, -y, -z'
'x, -y-1/2, z-1/2'

loop_
_atom_site_label
_atom_site_type_symbol
_atom_site_fract_x
_atom_site_fract_y
_atom_site_fract_z
_atom_site_U_iso_or_equiv
_atom_site_adp_type
_atom_site_occupancy
_atom_site_symmetry_multiplicity
_atom_site_calc_flag
_atom_site_refinement_flags
Ni Ni 0 0 0 0.03098(18) Uani 1 2 d S
Fe Fe 0 0 0.5 0.02310(17) Uani 1 2 d S
C11 C 0.1193(4) -0.1167(3) -0.0383(3) 0.0362(9) Uani 1 1 d .
N4 N 0.1909(3) -0.1879(3) -0.0665(3) 0.0524(9) Uani 1 1 d .
N1 N 0.1797(3) 0.1076(2) 0.4821(3) 0.0345(7) Uani 1 1 d .
C9 C 0.3100(3) 0.0772(2) 0.5640(3) 0.0294(7) Uani 1 1 d .
C4 C 0.4385(3) 0.1444(3) 0.5788(3) 0.0347(8) Uani 1 1 d .
C3 C 0.4309(4) 0.2405(3) 0.4958(3) 0.0451(8) Uani 1 1 d .
H3 H 0.5142 0.2848 0.4981 0.054 Uiso 1 1 calc R
C1 C 0.1769(4) 0.1995(3) 0.4096(4) 0.0474(10) Uani 1 1 d .
H1 H 0.0882 0.2203 0.3536 0.057 Uiso 1 1 calc R
C2 C 0.3010(4) 0.2681(3) 0.4124(4) 0.0498(10) Uani 1 1 d .
H2 H 0.2943 0.3317 0.3577 0.06 Uiso 1 1 calc R
C8 C 0.3154(3) -0.0251(2) 0.6369(3) 0.0290(8) Uani 1 1 d .
C6 C 0.5644(4) 0.0153(3) 0.7473(4) 0.0507(11) Uani 1 1 d .
H6 H 0.6479 -0.0048 0.8113 0.061 Uiso 1 1 calc R
C7 C 0.4397(4) -0.0527(3) 0.7283(3) 0.0420(9) Uani 1 1 d .
H7 H 0.4418 -0.1182 0.779 0.05 Uiso 1 1 calc R
C5 C 0.5652(4) 0.1110(3) 0.6729(4) 0.0467(9) Uani 1 1 d .
H5 H 0.6502 0.1545 0.6844 0.056 Uiso 1 1 calc R
N2 N 0.1855(3) -0.0949(2) 0.6071(2) 0.0332(6) Uani 1 1 d .
H2A H 0.1642 -0.1221 0.6873 0.04 Uiso 1 1 calc R
H2B H 0.2033 -0.1523 0.5534 0.04 Uiso 1 1 calc R
N3 N 0.0204(3) -0.0649(2) 0.3003(3) 0.0371(8) Uani 1 1 d .
C10 C 0.0148(3) -0.0453(3) 0.1849(3) 0.0312(8) Uani 1 1 d .

loop_
_atom_site_aniso_label
_atom_site_aniso_U_11
_atom_site_aniso_U_22
_atom_site_aniso_U_33
_atom_site_aniso_U_23
_atom_site_aniso_U_13
_atom_site_aniso_U_12
Ni 0.0405(4) 0.0302(4) 0.0231(4) 0.0000(3) 0.0083(3) 0.0059(3)
Fe 0.0256(4) 0.0266(4) 0.0167(4) 0.0025(4) 0.0028(3) -0.0034(3)
C11 0.050(2) 0.034(2) 0.0258(17) 0.0027(16) 0.0116(17) 0.0077(17)
N4 0.062(2) 0.041(2) 0.059(2) 0.0034(17) 0.0229(19) 0.0153(17)
N1 0.0402(17) 0.0316(17) 0.0316(15) 0.0032(13) 0.0058(13) -0.0017(13)
C9 0.0314(19) 0.0316(19) 0.0249(16) -0.0043(14) 0.0041(14) -0.0010(14)
C4 0.035(2) 0.041(2) 0.0298(18) -0.0065(16) 0.0088(16) -0.0045(15)
C3 0.052(2) 0.038(2) 0.0485(19) -0.007(2) 0.0180(17) -0.018(2)
C1 0.053(3) 0.044(2) 0.045(2) 0.009(2) 0.008(2) -0.0008(19)
C2 0.064(3) 0.031(3) 0.056(2) 0.0121(18) 0.014(2) -0.0108(18)
C8 0.0315(18) 0.030(2) 0.0262(15) -0.0030(13) 0.0077(14) -0.0003(13)
C6 0.0354(19) 0.068(3) 0.046(2) 0.000(2) -0.0006(17) 0.001(2)
C7 0.041(2) 0.046(2) 0.038(2) 0.0064(19) 0.0044(18) 0.0038(19)
C5 0.038(2) 0.055(3) 0.046(2) -0.008(2) 0.0052(18) -0.0095(18)
N2 0.0447(17) 0.0288(16) 0.0282(14) 0.0008(12) 0.0122(13) -0.0018(12)
N3 0.0423(18) 0.0420(19) 0.0265(14) 0.0032(13) 0.0047(14) 0.0006(13)
C10 0.033(2) 0.0320(19) 0.0283(18) -0.0034(16) 0.0049(15) 0.0054(14)

loop_
_atom_type_symbol
_atom_type_description
_atom_type_scat_dispersion_real
_atom_type_scat_dispersion_imag
_atom_type_scat_source
C C 0.0033 0.0016 'International Tables Vol C Tables 4.2.6.8 and 6.1.1.4'
H H 0 0 'International Tables Vol C Tables 4.2.6.8 and 6.1.1.4'
N N 0.0061 0.0033 'International Tables Vol C Tables 4.2.6.8 and 6.1.1.4'
Fe Fe 0.3463 0.8444 'International Tables Vol C Tables 4.2.6.8 and 6.1.1.4'
Ni Ni 0.3393 1.1124 'International Tables Vol C Tables 4.2.6.8 and 6.1.1.4'

loop_
_geom_angle_atom_site_label_1
_geom_angle_atom_site_label_2
_geom_angle_atom_site_label_3
_geom_angle
_geom_angle_site_symmetry_1
_geom_angle_site_symmetry_3
C10 Ni C10 180.0(3) . 3
C10 Ni C11 91.51(13) . .
C10 Ni C11 88.49(13) 3 .
C10 Ni C11 88.49(13) . 3
C10 Ni C11 91.51(13) 3 3
C11 Ni C11 180.0(2) . 3
N1 Fe N1 180 3_556 .
N1 Fe N3 92.59(10) 3_556 .
N1 Fe N3 87.41(10) . .
N1 Fe N3 87.41(10) 3_556 3_556
N1 Fe N3 92.59(10) . 3_556
N3 Fe N3 180 . 3_556
N1 Fe N2 101.13(10) 3_556 .
N1 Fe N2 78.87(10) . .
N3 Fe N2 93.14(9) . .
N3 Fe N2 86.86(9) 3_556 .
N1 Fe N2 78.87(10) 3_556 3_556
N1 Fe N2 101.13(10) . 3_556
N3 Fe N2 86.86(9) . 3_556
N3 Fe N2 93.14(9) 3_556 3_556
N2 Fe N2 180.00(12) . 3_556
N4 C11 Ni 177.7(3) . .
C1 N1 C9 118.2(3) . .
C1 N1 Fe 128.1(2) . .
C9 N1 Fe 113.6(2) . .
N1 C9 C4 122.2(3) . .
N1 C9 C8 118.3(3) . .
C4 C9 C8 119.5(3) . .
C5 C4 C3 124.0(3) . .
C5 C4 C9 118.7(3) . .
C3 C4 C9 117.2(3) . .
C2 C3 C4 119.5(3) . .
C2 C3 H3 120.3 . .
C4 C3 H3 120.3 . .
N1 C1 C2 123.3(4) . .
N1 C1 H1 118.3 . .
C2 C1 H1 118.3 . .
C3 C2 C1 119.4(3) . .
C3 C2 H2 120.3 . .
C1 C2 H2 120.3 . .
C7 C8 C9 119.4(3) . .
C7 C8 N2 123.7(3) . .
C9 C8 N2 116.9(3) . .
C5 C6 C7 120.7(3) . .
C5 C6 H6 119.7 . .
C7 C6 H6 119.7 . .
C8 C7 C6 121.1(3) . .
C8 C7 H7 119.4 . .
C6 C7 H7 119.4 . .
C6 C5 C4 120.4(3) . .
C6 C5 H5 119.8 . .
C4 C5 H5 119.8 . .
C8 N2 Fe 109.79(18) . .
C8 N2 H2A 109.7 . .
Fe N2 H2A 109.7 . .
C8 N2 H2B 109.7 . .
Fe N2 H2B 109.7 . .
H2A N2 H2B 108.2 . .
C10 N3 Fe 145.6(3) . .
N3 C10 Ni 174.6(3) . .

loop_
_geom_bond_atom_site_label_1
_geom_bond_atom_site_label_2
_geom_bond_distance
_geom_bond_site_symmetry_2
Ni C10 1.862(3) .
Ni C10 1.862(3) 3
Ni C11 1.863(3) .
Ni C11 1.863(3) 3
Fe N1 2.131(3) 3_556
Fe N1 2.131(3) .
Fe N3 2.133(3) .
Fe N3 2.133(3) 3_556
Fe N2 2.160(2) .
Fe N2 2.160(2) 3_556
C11 N4 1.145(4) .
N1 C1 1.313(4) .
N1 C9 1.364(4) .
C9 C4 1.417(4) .
C9 C8 1.421(4) .
C4 C5 1.405(4) .
C4 C3 1.409(4) .
C3 C2 1.360(5) .
C3 H3 0.93 .
C1 C2 1.404(5) .
C1 H1 0.93 .
C2 H2 0.93 .
C8 C7 1.358(4) .
C8 N2 1.447(4) .
C6 C5 1.364(5) .
C6 C7 1.394(4) .
C6 H6 0.93 .
C7 H7 0.93 .
C5 H5 0.93 .
N2 H2A 0.9 .
N2 H2B 0.9 .
N3 C10 1.140(3) .
